data_2240441
loop_
_publ_author_name
'Wecharine, Intissar'
'Valkonen, Arto'
'Rzaigui, Mohamed'
'Smirani Sta, Wajda'

_publ_section_title
;
 Crystal structure of 2-methylpiperazine-1,4-diium bis(hydrogen maleate)
;
_journal_issue 3
_journal_name_full 'Acta Crystallographica Section E'
_journal_page_first o193
_journal_page_last o194
_journal_paper_doi 10.1107/S2056989015003102
_journal_volume 71
_journal_year 2015
_chemical_formula_iupac 'C5 H14 N2 2+, 2C4 H3 O4 -'
_chemical_formula_moiety 'C5 H14 N2 2+, 2(C4 H3 O4 -)'
_chemical_formula_sum 'C13 H20 N2 O8'
_chemical_formula_weight 332.31
_chemical_name_common
;
2-Methylpiperazine-1,4-diium bis(hydrogen maleate)
;
_chemical_name_systematic
;
2-Methylpiperazine-1,4-diium bis(<i>cis</i>-3-carboxyprop-2-enoate)
;
_space_group_crystal_system triclinic
_space_group_IT_number 2
_space_group_name_Hall '-P 1'
_space_group_name_H-M_alt 'P -1'
_symmetry_space_group_name_Hall '-P 1'
_symmetry_space_group_name_H-M 'P -1'
_atom_sites_solution_hydrogens mixed
_audit_creation_method SHELXL-2013
_cell_angle_alpha 71.692(8)
_cell_angle_beta 75.572(8)
_cell_angle_gamma 74.303(7)
_cell_formula_units_Z 4
_cell_length_a 11.4678(9)
_cell_length_b 11.4919(9)
_cell_length_c 13.3404(13)
_cell_measurement_reflns_used 3309
_cell_measurement_temperature 170(2)
_cell_measurement_theta_max 28.5400
_cell_measurement_theta_min 2.1650
_cell_volume 1580.7(2)
_computing_cell_refinement
;
CrysAlis PRO (Agilent, 2013)
;
_computing_data_collection
;
CrysAlis PRO (Agilent, 2013)
;
_computing_data_reduction
;
CrysAlis PRO (Agilent, 2013)
;
_computing_molecular_graphics
;
ORTEP-3 for Windows (Farrugia, 2012)
;
_computing_publication_material
;
SHELXL2013 (Sheldrick, 2015)
;
_computing_structure_refinement
;
SHELXL2013 (Sheldrick, 2008, 2015) within WinGX (Farrugia,
2012)
;
_computing_structure_solution
;
SIR2011 (Burla <i>et al.</i>, 2012)
;
_diffrn_ambient_temperature 170(2)
_diffrn_detector_area_resol_mean 16.0107
_diffrn_measured_fraction_theta_full 0.993
_diffrn_measured_fraction_theta_max 0.832
_diffrn_measurement_device 'Agilent CCD detector'
_diffrn_measurement_device_type 'Agilent SuperNova (single source at offset, Eos)'
_diffrn_measurement_method '\w scans'
_diffrn_radiation_monochromator mirror
_diffrn_radiation_type MoK\a
_diffrn_radiation_wavelength 0.71073
_diffrn_reflns_av_R_equivalents 0.0202
_diffrn_reflns_limit_h_max 14
_diffrn_reflns_limit_h_min -14
_diffrn_reflns_limit_k_max 11
_diffrn_reflns_limit_k_min -15
_diffrn_reflns_limit_l_max 18
_diffrn_reflns_limit_l_min -17
_diffrn_reflns_number 10102
_diffrn_reflns_theta_full 25.242
_diffrn_reflns_theta_max 29.013
_diffrn_reflns_theta_min 1.909
_exptl_absorpt_coefficient_mu 0.117
_exptl_absorpt_correction_T_max 0.990
_exptl_absorpt_correction_T_min 0.970
_exptl_absorpt_correction_type multi-scan
_exptl_absorpt_process_details
;
(CrysAlis PRO; Agilent, 2013)
;
_exptl_crystal_colour colourless
_exptl_crystal_density_diffrn 1.396
_exptl_crystal_description prism
_exptl_crystal_F_000 704
_exptl_crystal_size_max 0.330
_exptl_crystal_size_mid 0.140
_exptl_crystal_size_min 0.070
_refine_diff_density_max 0.267
_refine_diff_density_min -0.230
_refine_ls_extinction_method none
_refine_ls_goodness_of_fit_ref 1.062
_refine_ls_hydrogen_treatment mixed
_refine_ls_matrix_type full
_refine_ls_number_parameters 451
_refine_ls_number_reflns 6990
_refine_ls_number_restraints 8
_refine_ls_restrained_S_all 1.063
_refine_ls_R_factor_all 0.0719
_refine_ls_R_factor_gt 0.0494
_refine_ls_shift/su_max 0.000
_refine_ls_shift/su_mean 0.000
_refine_ls_structure_factor_coef Fsqd
_refine_ls_weighting_details 'w=1/[\s^2^(Fo^2^)+(0.0497P)^2^+0.2961P] where P=(Fo^2^+2Fc^2^)/3'
_refine_ls_weighting_scheme calc
_refine_ls_wR_factor_gt 0.1153
_refine_ls_wR_factor_ref 0.1329
_reflns_number_gt 5127
_reflns_number_total 6990
_reflns_threshold_expression I>2\s(I)
_cod_data_source_file zs2325sup1.cif
_cod_data_source_block I
_cod_database_code 2240441
_cod_database_fobs_code 2240441
_shelx_space_group_comment
;
The symmetry employed for this shelxl refinement is uniquely defined
by the following loop, which should always be used as a source of
symmetry information in preference to the above space-group names.
They are only intended as comments.
;
_shelx_estimated_absorpt_t_min 0.963
_shelx_estimated_absorpt_t_max 0.992
_shelxl_version_number .2013

loop_
_space_group_symop_operation_xyz
'x, y, z'
'-x, -y, -z'

loop_
_atom_site_type_symbol
_atom_site_label
_atom_site_fract_x
_atom_site_fract_y
_atom_site_fract_z
_atom_site_U_iso_or_equiv
_atom_site_adp_type
_atom_site_calc_flag
_atom_site_occupancy
N N1 0.47112(14) -0.07313(15) 0.24023(13) 0.0264(3) Uani d 1
H H1C 0.4636(18) -0.1306(16) 0.2079(15) 0.032 Uiso d 1
H H1D 0.5432(16) -0.0963(18) 0.2683(15) 0.032 Uiso d 1
N N2 0.24684(15) 0.10974(15) 0.21164(13) 0.0289(4) Uani d 1
H H2E 0.2571(19) 0.1670(17) 0.2438(15) 0.035 Uiso d 1
H H2F 0.1734(16) 0.1357(18) 0.1822(15) 0.035 Uiso d 1
C C1 0.36652(17) -0.06564(18) 0.33304(15) 0.0285(4) Uani d 1
H H1 0.3764 -0.0068 0.3704 0.034 Uiso calc 1
C C2 0.24641(17) -0.01499(18) 0.29123(16) 0.0303(4) Uani d 1
H H2A 0.2339 -0.0745 0.2569 0.036 Uiso calc 1
H H2B 0.1773 -0.0068 0.3519 0.036 Uiso calc 1
C C3 0.35045(17) 0.10233(19) 0.11976(16) 0.0317(4) Uani d 1
H H3A 0.3505 0.1868 0.0698 0.038 Uiso calc 1
H H3B 0.3398 0.0471 0.0803 0.038 Uiso calc 1
C C4 0.47168(17) 0.05140(18) 0.15914(16) 0.0306(4) Uani d 1
H H4A 0.5394 0.0420 0.0977 0.037 Uiso calc 1
H H4B 0.4863 0.1112 0.1919 0.037 Uiso calc 1
C C5 0.3686(2) -0.19420(19) 0.41174(17) 0.0389(5) Uani d 1
H H5A 0.4474 -0.2245 0.4372 0.058 Uiso calc 1
H H5B 0.3588 -0.2526 0.3759 0.058 Uiso calc 1
H H5C 0.3011 -0.1885 0.4729 0.058 Uiso calc 1
N N1A 0.94928(15) 0.40524(14) 0.23662(13) 0.0261(3) Uani d 1
H H1E 0.9556(18) 0.3171(14) 0.2709(15) 0.031 Uiso d 1
H H1F 1.0225(15) 0.4310(18) 0.2052(15) 0.031 Uiso d 1
N N2A 0.78144(15) 0.64376(15) 0.20796(14) 0.0290(4) Uani d 1
H H2G 0.7075(15) 0.6198(19) 0.2407(16) 0.035 Uiso d 1
H H2H 0.7684(19) 0.7327(14) 0.1807(15) 0.035 Uiso d 1
C C1A 0.89052(18) 0.46035(17) 0.32972(15) 0.0294(4) Uani d 1
H H1A 0.8112 0.4321 0.3635 0.035 Uiso calc 1
C C2A 0.86258(18) 0.60249(17) 0.28913(16) 0.0306(4) Uani d 1
H H2C 0.8216 0.6396 0.3500 0.037 Uiso calc 1
H H2D 0.9404 0.6322 0.2567 0.037 Uiso calc 1
C C3A 0.83774(19) 0.58864(17) 0.11580(15) 0.0319(4) Uani d 1
H H3C 0.9137 0.6198 0.0775 0.038 Uiso calc 1
H H3D 0.7798 0.6150 0.0650 0.038 Uiso calc 1
C C4A 0.86848(18) 0.44718(17) 0.15408(15) 0.0289(4) Uani d 1
H H4C 0.7916 0.4155 0.1853 0.035 Uiso calc 1
H H4D 0.9110 0.4120 0.0924 0.035 Uiso calc 1
C C5A 0.9731(2) 0.4155(2) 0.41267(18) 0.0428(5) Uani d 1
H H5D 0.9892 0.3237 0.4373 0.064 Uiso calc 1
H H5E 0.9325 0.4506 0.4738 0.064 Uiso calc 1
H H5F 1.0511 0.4429 0.3807 0.064 Uiso calc 1
O O1 0.66248(13) -0.15326(13) 0.35791(11) 0.0348(3) Uani d 1
O O2 0.66093(13) 0.04943(13) 0.30938(12) 0.0395(4) Uani d 1
H H2 0.720(2) 0.116(2) 0.3089(19) 0.059 Uiso d 1
O O3 0.79597(13) 0.18044(12) 0.30752(11) 0.0354(3) Uani d 1
O O4 0.97246(13) 0.15407(12) 0.35879(11) 0.0326(3) Uani d 1
C C6 0.70396(18) -0.06453(18) 0.35806(15) 0.0296(4) Uani d 1
C C7 0.80662(18) -0.09258(18) 0.41811(15) 0.0319(4) Uani d 1
H H7 0.8216 -0.1751 0.4640 0.038 Uiso calc 1
C C8 0.88045(18) -0.02073(18) 0.41771(15) 0.0306(4) Uani d 1
H H8 0.9404 -0.0603 0.4626 0.037 Uiso calc 1
C C9 0.88357(18) 0.11290(17) 0.35741(15) 0.0276(4) Uani d 1
O O1A 0.26932(14) 0.25263(14) 0.33171(12) 0.0416(4) Uani d 1
O O2A 0.42635(13) 0.33042(13) 0.22241(11) 0.0342(3) Uani d 1
H H2I 0.493(2) 0.398(2) 0.2194(18) 0.051 Uiso d 1
O O3A 0.55889(13) 0.46177(13) 0.22439(11) 0.0342(3) Uani d 1
O O4A 0.58356(13) 0.55559(14) 0.33715(12) 0.0396(4) Uani d 1
C C6A 0.35063(19) 0.31324(18) 0.31199(16) 0.0311(4) Uani d 1
C C7A 0.3585(2) 0.36602(19) 0.39852(16) 0.0355(5) Uani d 1
H H7A 0.3016 0.3453 0.4632 0.043 Uiso calc 1
C C8A 0.43201(19) 0.43722(19) 0.40013(16) 0.0334(5) Uani d 1
H H8A 0.4193 0.4589 0.4657 0.040 Uiso calc 1
C C9A 0.53077(18) 0.48811(18) 0.31542(16) 0.0300(4) Uani d 1
O O1B 0.73978(12) -0.10379(12) 0.10276(11) 0.0303(3) Uani d 1
O O2B 0.91092(12) -0.12659(12) 0.16097(11) 0.0346(3) Uani d 1
H H2J 0.980(2) -0.060(2) 0.1591(18) 0.052 Uiso d 1
O O3B 1.04304(13) 0.00525(12) 0.16145(11) 0.0340(3) Uani d 1
O O4B 1.05050(12) 0.20575(12) 0.10410(11) 0.0294(3) Uani d 1
C C6B 0.82359(17) -0.05937(17) 0.11055(15) 0.0258(4) Uani d 1
C C7B 0.81991(18) 0.07654(17) 0.05890(16) 0.0307(4) Uani d 1
H H7B 0.7552 0.1182 0.0193 0.037 Uiso calc 1
C C8B 0.89284(18) 0.14906(17) 0.05930(16) 0.0307(4) Uani d 1
H H8B 0.8715 0.2341 0.0201 0.037 Uiso calc 1
C C9B 1.00213(16) 0.11871(17) 0.11108(14) 0.0243(4) Uani d 1
O O1C 0.16316(13) 0.47339(14) 0.10385(12) 0.0409(4) Uani d 1
O O2C 0.18351(13) 0.57671(13) 0.21065(11) 0.0367(3) Uani d 1
H H2K 0.250(2) 0.640(2) 0.2150(18) 0.055 Uiso d 1
O O3C 0.31604(13) 0.70898(14) 0.20988(11) 0.0373(3) Uani d 1
O O4C 0.47555(14) 0.78285(14) 0.10389(12) 0.0417(4) Uani d 1
C C6C 0.21839(17) 0.53961(18) 0.12438(15) 0.0295(4) Uani d 1
C C7C 0.32705(17) 0.57784(17) 0.04445(15) 0.0282(4) Uani d 1
H H7C 0.3474 0.5450 -0.0162 0.034 Uiso calc 1
C C8C 0.40062(17) 0.65074(17) 0.04398(15) 0.0279(4) Uani d 1
H H8C 0.4646 0.6614 -0.0169 0.033 Uiso calc 1
C C9C 0.39798(18) 0.71797(18) 0.12411(16) 0.0299(4) Uani d 1

loop_
_atom_site_aniso_label
_atom_site_aniso_U_11
_atom_site_aniso_U_22
_atom_site_aniso_U_33
_atom_site_aniso_U_12
_atom_site_aniso_U_13
_atom_site_aniso_U_23
N1 0.0202(8) 0.0294(8) 0.0316(9) -0.0010(7) -0.0068(7) -0.0129(7)
N2 0.0219(8) 0.0305(9) 0.0368(9) -0.0005(7) -0.0096(7) -0.0133(7)
C1 0.0240(10) 0.0335(10) 0.0285(10) -0.0021(8) -0.0043(8) -0.0126(8)
C2 0.0242(10) 0.0337(10) 0.0330(11) -0.0051(8) -0.0030(8) -0.0115(9)
C3 0.0263(10) 0.0364(11) 0.0326(11) -0.0048(8) -0.0070(8) -0.0096(9)
C4 0.0251(10) 0.0321(10) 0.0349(11) -0.0045(8) -0.0061(8) -0.0098(9)
C5 0.0362(12) 0.0397(12) 0.0357(12) -0.0023(9) -0.0057(10) -0.0083(10)
N1A 0.0256(8) 0.0214(8) 0.0313(9) -0.0044(7) -0.0039(7) -0.0084(7)
N2A 0.0267(9) 0.0212(8) 0.0373(10) -0.0047(7) -0.0024(7) -0.0082(7)
C1A 0.0339(11) 0.0275(10) 0.0278(10) -0.0070(8) -0.0033(8) -0.0099(8)
C2A 0.0314(10) 0.0274(10) 0.0347(11) -0.0053(8) -0.0043(9) -0.0126(8)
C3A 0.0361(11) 0.0268(10) 0.0311(11) -0.0056(8) -0.0049(9) -0.0071(8)
C4A 0.0304(10) 0.0263(10) 0.0322(10) -0.0046(8) -0.0079(8) -0.0102(8)
C5A 0.0502(14) 0.0408(12) 0.0428(13) -0.0060(10) -0.0181(11) -0.0137(10)
O1 0.0325(8) 0.0370(8) 0.0390(8) -0.0134(6) -0.0114(6) -0.0064(6)
O2 0.0367(8) 0.0336(8) 0.0508(9) -0.0078(7) -0.0212(7) -0.0039(7)
O3 0.0345(8) 0.0281(7) 0.0428(8) -0.0056(6) -0.0155(7) -0.0026(6)
O4 0.0360(8) 0.0271(7) 0.0389(8) -0.0095(6) -0.0129(6) -0.0074(6)
C6 0.0275(10) 0.0338(11) 0.0275(10) -0.0095(8) -0.0040(8) -0.0060(8)
C7 0.0343(11) 0.0312(10) 0.0310(11) -0.0114(9) -0.0124(9) -0.0003(8)
C8 0.0323(11) 0.0313(10) 0.0280(10) -0.0071(8) -0.0123(9) -0.0021(8)
C9 0.0309(10) 0.0287(10) 0.0245(10) -0.0066(8) -0.0058(8) -0.0082(8)
O1A 0.0520(10) 0.0429(9) 0.0386(8) -0.0252(8) -0.0034(7) -0.0133(7)
O2A 0.0387(8) 0.0358(8) 0.0315(8) -0.0115(6) -0.0028(6) -0.0131(6)
O3A 0.0295(7) 0.0452(8) 0.0301(7) -0.0117(6) 0.0009(6) -0.0142(6)
O4A 0.0345(8) 0.0514(9) 0.0414(8) -0.0197(7) -0.0025(7) -0.0184(7)
C6A 0.0373(11) 0.0271(10) 0.0301(11) -0.0092(9) -0.0068(9) -0.0063(8)
C7A 0.0437(12) 0.0416(12) 0.0248(10) -0.0203(10) -0.0005(9) -0.0085(9)
C8A 0.0390(12) 0.0409(12) 0.0253(10) -0.0163(9) -0.0037(9) -0.0104(9)
C9A 0.0263(10) 0.0320(10) 0.0322(11) -0.0040(8) -0.0075(8) -0.0092(9)
O1B 0.0281(7) 0.0263(7) 0.0397(8) -0.0068(6) -0.0095(6) -0.0099(6)
O2B 0.0296(7) 0.0244(7) 0.0501(9) -0.0057(6) -0.0167(7) -0.0026(6)
O3B 0.0320(8) 0.0244(7) 0.0487(9) -0.0039(6) -0.0201(7) -0.0057(6)
O4B 0.0255(7) 0.0275(7) 0.0369(8) -0.0070(6) -0.0064(6) -0.0091(6)
C6B 0.0253(10) 0.0259(9) 0.0266(10) -0.0043(7) -0.0031(8) -0.0094(8)
C7B 0.0295(10) 0.0258(10) 0.0372(11) -0.0042(8) -0.0155(9) -0.0028(8)
C8B 0.0314(11) 0.0222(9) 0.0374(11) -0.0042(8) -0.0151(9) -0.0004(8)
C9B 0.0216(9) 0.0262(9) 0.0255(9) -0.0046(7) -0.0022(7) -0.0091(8)
O1C 0.0358(8) 0.0560(10) 0.0394(8) -0.0223(7) -0.0057(7) -0.0146(7)
O2C 0.0316(8) 0.0453(9) 0.0355(8) -0.0138(7) 0.0037(6) -0.0167(7)
O3C 0.0392(8) 0.0422(8) 0.0353(8) -0.0133(7) 0.0011(7) -0.0189(7)
O4C 0.0528(10) 0.0419(9) 0.0391(8) -0.0253(8) -0.0023(7) -0.0140(7)
C6C 0.0253(10) 0.0316(10) 0.0311(10) -0.0040(8) -0.0086(8) -0.0067(8)
C7C 0.0287(10) 0.0294(10) 0.0258(10) -0.0027(8) -0.0063(8) -0.0079(8)
C8C 0.0273(10) 0.0295(10) 0.0253(10) -0.0046(8) -0.0037(8) -0.0070(8)
C9C 0.0322(11) 0.0266(10) 0.0314(11) -0.0059(8) -0.0075(9) -0.0071(8)

loop_
_atom_type_symbol
_atom_type_description
_atom_type_scat_dispersion_real
_atom_type_scat_dispersion_imag
_atom_type_scat_source
C C 0.0033 0.0016 'International Tables Vol C Tables 4.2.6.8 and 6.1.1.4'
H H 0.0000 0.0000 'International Tables Vol C Tables 4.2.6.8 and 6.1.1.4'
N N 0.0061 0.0033 'International Tables Vol C Tables 4.2.6.8 and 6.1.1.4'
O O 0.0106 0.0060 'International Tables Vol C Tables 4.2.6.8 and 6.1.1.4'

loop_
_geom_angle_atom_site_label_1
_geom_angle_atom_site_label_2
_geom_angle_atom_site_label_3
_geom_angle
C4 N1 C1 111.81(14)
C4 N1 H1C 109.4(12)
C1 N1 H1C 108.5(13)
C4 N1 H1D 107.7(12)
C1 N1 H1D 106.4(12)
H1C N1 H1D 113.1(17)
C3 N2 C2 111.34(15)
C3 N2 H2E 107.0(13)
C2 N2 H2E 110.0(12)
C3 N2 H2F 106.1(12)
C2 N2 H2F 108.9(12)
H2E N2 H2F 113.4(17)
N1 C1 C2 109.12(15)
N1 C1 C5 109.79(15)
C2 C1 C5 111.37(16)
N1 C1 H1 108.8
C2 C1 H1 108.8
C5 C1 H1 108.8
N2 C2 C1 110.87(16)
N2 C2 H2A 109.5
C1 C2 H2A 109.5
N2 C2 H2B 109.5
C1 C2 H2B 109.5
H2A C2 H2B 108.1
N2 C3 C4 110.34(15)
N2 C3 H3A 109.6
C4 C3 H3A 109.6
N2 C3 H3B 109.6
C4 C3 H3B 109.6
H3A C3 H3B 108.1
N1 C4 C3 110.65(16)
N1 C4 H4A 109.5
C3 C4 H4A 109.5
N1 C4 H4B 109.5
C3 C4 H4B 109.5
H4A C4 H4B 108.1
C1 C5 H5A 109.5
C1 C5 H5B 109.5
H5A C5 H5B 109.5
C1 C5 H5C 109.5
H5A C5 H5C 109.5
H5B C5 H5C 109.5
C4A N1A C1A 111.40(14)
C4A N1A H1E 110.4(12)
C1A N1A H1E 101.4(12)
C4A N1A H1F 108.5(12)
C1A N1A H1F 108.9(12)
H1E N1A H1F 116.1(18)
C3A N2A C2A 111.72(15)
C3A N2A H2G 109.8(13)
C2A N2A H2G 108.4(13)
C3A N2A H2H 107.6(12)
C2A N2A H2H 109.1(12)
H2G N2A H2H 110.3(18)
N1A C1A C5A 110.46(16)
N1A C1A C2A 109.13(15)
C5A C1A C2A 111.50(16)
N1A C1A H1A 108.6
C5A C1A H1A 108.6
C2A C1A H1A 108.6
N2A C2A C1A 110.29(15)
N2A C2A H2C 109.6
C1A C2A H2C 109.6
N2A C2A H2D 109.6
C1A C2A H2D 109.6
H2C C2A H2D 108.1
N2A C3A C4A 110.50(15)
N2A C3A H3C 109.6
C4A C3A H3C 109.6
N2A C3A H3D 109.6
C4A C3A H3D 109.6
H3C C3A H3D 108.1
N1A C4A C3A 110.55(15)
N1A C4A H4C 109.5
C3A C4A H4C 109.5
N1A C4A H4D 109.5
C3A C4A H4D 109.5
H4C C4A H4D 108.1
C1A C5A H5D 109.5
C1A C5A H5E 109.5
H5D C5A H5E 109.5
C1A C5A H5F 109.5
H5D C5A H5F 109.5
H5E C5A H5F 109.5
C6 O2 H2 111.4(12)
C9 O3 H2 111.6(11)
O1 C6 O2 122.17(17)
O1 C6 C7 118.00(17)
O2 C6 C7 119.83(17)
C8 C7 C6 130.47(18)
C8 C7 H7 114.8
C6 C7 H7 114.8
C7 C8 C9 129.97(18)
C7 C8 H8 115.0
C9 C8 H8 115.0
O4 C9 O3 122.40(17)
O4 C9 C8 117.61(17)
O3 C9 C8 119.99(17)
C6A O2A H2I 111.0(11)
C9A O3A H2I 111.4(11)
O1A C6A O2A 122.80(18)
O1A C6A C7A 116.90(18)
O2A C6A C7A 120.29(18)
C8A C7A C6A 130.79(19)
C8A C7A H7A 114.6
C6A C7A H7A 114.6
C7A C8A C9A 130.13(18)
C7A C8A H8A 114.9
C9A C8A H8A 114.9
O4A C9A O3A 122.54(19)
O4A C9A C8A 116.96(17)
O3A C9A C8A 120.50(17)
C6B O2B H2J 109.4(11)
C9B O3B H2J 109.6(11)
O1B C6B O2B 122.06(17)
O1B C6B C7B 117.68(16)
O2B C6B C7B 120.26(16)
C8B C7B C6B 130.34(17)
C8B C7B H7B 114.8
C6B C7B H7B 114.8
C7B C8B C9B 130.62(17)
C7B C8B H8B 114.7
C9B C8B H8B 114.7
O4B C9B O3B 122.09(16)
O4B C9B C8B 117.92(16)
O3B C9B C8B 119.99(16)
C6C O2C H2K 111.3(11)
C9C O3C H2K 111.7(11)
O1C C6C O2C 121.98(18)
O1C C6C C7C 117.87(17)
O2C C6C C7C 120.14(17)
C8C C7C C6C 130.72(18)
C8C C7C H7C 114.6
C6C C7C H7C 114.6
C7C C8C C9C 130.18(18)
C7C C8C H8C 114.9
C9C C8C H8C 114.9
O4C C9C O3C 122.04(18)
O4C C9C C8C 117.88(18)
O3C C9C C8C 120.08(17)

loop_
_geom_bond_atom_site_label_1
_geom_bond_atom_site_label_2
_geom_bond_distance
N1 C4 1.499(2)
N1 C1 1.500(2)
N1 H1C 0.926(14)
N1 H1D 0.932(15)
N2 C3 1.485(2)
N2 C2 1.492(2)
N2 H2E 0.936(15)
N2 H2F 0.953(15)
C1 C2 1.514(3)
C1 C5 1.518(3)
C1 H1 1.0000
C2 H2A 0.9900
C2 H2B 0.9900
C3 C4 1.510(3)
C3 H3A 0.9900
C3 H3B 0.9900
C4 H4A 0.9900
C4 H4B 0.9900
C5 H5A 0.9800
C5 H5B 0.9800
C5 H5C 0.9800
N1A C4A 1.496(2)
N1A C1A 1.498(2)
N1A H1E 0.962(14)
N1A H1F 0.921(15)
N2A C3A 1.484(2)
N2A C2A 1.485(2)
N2A H2G 0.923(15)
N2A H2H 0.954(15)
C1A C5A 1.512(3)
C1A C2A 1.520(3)
C1A H1A 1.0000
C2A H2C 0.9900
C2A H2D 0.9900
C3A C4A 1.512(3)
C3A H3C 0.9900
C3A H3D 0.9900
C4A H4C 0.9900
C4A H4D 0.9900
C5A H5D 0.9800
C5A H5E 0.9800
C5A H5F 0.9800
O1 C6 1.237(2)
O2 C6 1.287(2)
O2 H2 1.15(3)
O3 C9 1.281(2)
O3 H2 1.28(3)
O4 C9 1.241(2)
C6 C7 1.495(3)
C7 C8 1.331(3)
C7 H7 0.9500
C8 C9 1.499(3)
C8 H8 0.9500
O1A C6A 1.240(2)
O2A C6A 1.284(2)
O2A H2I 1.21(2)
O3A C9A 1.286(2)
O3A H2I 1.22(2)
O4A C9A 1.239(2)
C6A C7A 1.493(3)
C7A C8A 1.332(3)
C7A H7A 0.9500
C8A C9A 1.486(3)
C8A H8A 0.9500
O1B C6B 1.242(2)
O2B C6B 1.282(2)
O2B H2J 1.24(2)
O3B C9B 1.284(2)
O3B H2J 1.18(2)
O4B C9B 1.238(2)
C6B C7B 1.490(3)
C7B C8B 1.333(2)
C7B H7B 0.9500
C8B C9B 1.488(3)
C8B H8B 0.9500
O1C C6C 1.238(2)
O2C C6C 1.286(2)
O2C H2K 1.20(2)
O3C C9C 1.283(2)
O3C H2K 1.22(2)
O4C C9C 1.238(2)
C6C C7C 1.491(3)
C7C C8C 1.338(2)
C7C H7C 0.9500
C8C C9C 1.493(3)
C8C H8C 0.9500

loop_
_geom_hbond_atom_site_label_D
_geom_hbond_atom_site_label_H
_geom_hbond_atom_site_label_A
_geom_hbond_site_symmetry_A
_geom_hbond_distance_DH
_geom_hbond_distance_HA
_geom_hbond_distance_DA
_geom_hbond_angle_DHA
N1 H1C O4C 1_545 0.926(14) 1.906(16) 2.802(2) 162.1(18)
N1 H1D O1 . 0.932(15) 1.888(15) 2.801(2) 165.8(18)
N2 H2E O1A . 0.936(15) 1.801(15) 2.723(2) 167.9(18)
N2 H2F O3B 1_455 0.953(15) 2.498(18) 3.187(2) 129.2(15)
N2 H2F O4B 1_455 0.953(15) 1.820(15) 2.760(2) 168.5(18)
N1A H1E O3 . 0.962(14) 2.585(18) 3.279(2) 129.2(15)
N1A H1E O4 . 0.962(14) 1.860(15) 2.811(2) 169.3(17)
N1A H1F O1C 1_655 0.921(15) 1.896(16) 2.787(2) 162.3(18)
N2A H2G O4A . 0.923(15) 1.811(16) 2.710(2) 164.0(19)
N2A H2H O1B 1_565 0.954(15) 1.824(15) 2.764(2) 167.7(18)
N2A H2H O2B 1_565 0.954(15) 2.510(18) 3.191(2) 128.3(15)
O2 H2 O3 . 1.15(3) 1.28(3) 2.4258(19) 174(2)
O2A H2I O3A . 1.21(2) 1.22(2) 2.4240(19) 175(2)
O3B H2J O2B . 1.18(2) 1.24(2) 2.4174(18) 177(2)
O2C H2K O3C . 1.20(2) 1.22(2) 2.4192(19) 174(2)

loop_
_geom_torsion_atom_site_label_1
_geom_torsion_atom_site_label_2
_geom_torsion_atom_site_label_3
_geom_torsion_atom_site_label_4
_geom_torsion
C4 N1 C1 C2 56.7(2)
C4 N1 C1 C5 179.01(15)
C3 N2 C2 C1 58.3(2)
N1 C1 C2 N2 -57.02(19)
C5 C1 C2 N2 -178.38(15)
C2 N2 C3 C4 -57.0(2)
C1 N1 C4 C3 -56.6(2)
N2 C3 C4 N1 55.7(2)
C4A N1A C1A C5A 179.32(16)
C4A N1A C1A C2A -57.8(2)
C3A N2A C2A C1A -58.2(2)
N1A C1A C2A N2A 57.7(2)
C5A C1A C2A N2A -179.99(16)
C2A N2A C3A C4A 56.7(2)
C1A N1A C4A C3A 57.0(2)
N2A C3A C4A N1A -55.4(2)
O1 C6 C7 C8 167.9(2)
O2 C6 C7 C8 -12.7(3)
C6 C7 C8 C9 0.8(4)
C7 C8 C9 O4 -170.0(2)
C7 C8 C9 O3 10.4(3)
O1A C6A C7A C8A -177.6(2)
O2A C6A C7A C8A 2.9(3)
C6A C7A C8A C9A 0.2(4)
C7A C8A C9A O4A 178.0(2)
C7A C8A C9A O3A -2.2(3)
O1B C6B C7B C8B 176.1(2)
O2B C6B C7B C8B -3.9(3)
C6B C7B C8B C9B 0.1(4)
C7B C8B C9B O4B -176.0(2)
C7B C8B C9B O3B 3.6(3)
O1C C6C C7C C8C 177.83(19)
O2C C6C C7C C8C -1.2(3)
C6C C7C C8C C9C 0.1(3)
C7C C8C C9C O4C -178.34(19)
C7C C8C C9C O3C 0.7(3)
